data_7116990
loop_
_publ_author_name
'Lijun Shi'
'Xiang Zhong'
'Houde She'
'Ziqiang Lei'
'Fuwei Li'

_publ_section_title
;
 Manganese catalyzed C-H functionalization of indoles with alkynes to
 synthesize bis/trisubstituted indolylalkenes and carbazoles: the acid is
 the key to control selectivity
;
_journal_name_full Chem.Commun.
_journal_page_first 7136
_journal_paper_doi 10.1039/C5cc00249D
_journal_volume 51
_journal_year 2015
_chemical_formula_sum 'C28 H19 N3'
_chemical_formula_weight 397.46
_chemical_name_systematic
; 
 ? 
;
_space_group_IT_number 14
_symmetry_cell_setting monoclinic
_symmetry_space_group_name_Hall '-P 2ybc'
_symmetry_space_group_name_H-M 'P 1 21/c 1'
_atom_sites_solution_hydrogens geom
_atom_sites_solution_primary direct
_atom_sites_solution_secondary difmap
_audit_creation_method SHELXL-97
_audit_update_record
;
2015-01-07 deposited with the CCDC.
2015-03-16 downloaded from the CCDC.
;
_cell_angle_alpha 90.00
_cell_angle_beta 102.639(2)
_cell_angle_gamma 90.00
_cell_formula_units_Z 4
_cell_length_a 15.3114(18)
_cell_length_b 12.9392(15)
_cell_length_c 10.8302(12)
_cell_measurement_temperature 296(2)
_cell_volume 2093.7(4)
_computing_cell_refinement 'Bruker SMART'
_computing_data_collection 'Bruker SMART APEX II'
_computing_data_reduction 'Bruker SMART'
_computing_structure_refinement 'SHELXL-97 (Sheldrick, 2008)'
_computing_structure_solution 'SHELXS-97 (Sheldrick, 2008)'
_diffrn_ambient_temperature 296(2)
_diffrn_measured_fraction_theta_full 0.999
_diffrn_measured_fraction_theta_max 0.999
_diffrn_measurement_device_type 'Bruker APEX II area detector'
_diffrn_measurement_method '\w scans'
_diffrn_radiation_monochromator graphite
_diffrn_radiation_source 'fine-focus sealed tube'
_diffrn_radiation_type MoK\a
_diffrn_radiation_wavelength 0.71073
_diffrn_reflns_av_R_equivalents 0.0274
_diffrn_reflns_av_sigmaI/netI 0.0312
_diffrn_reflns_limit_h_max 18
_diffrn_reflns_limit_h_min -18
_diffrn_reflns_limit_k_max 15
_diffrn_reflns_limit_k_min -11
_diffrn_reflns_limit_l_max 12
_diffrn_reflns_limit_l_min -12
_diffrn_reflns_number 10347
_diffrn_reflns_theta_full 25.00
_diffrn_reflns_theta_max 25.00
_diffrn_reflns_theta_min 1.36
_exptl_absorpt_coefficient_mu 0.075
_exptl_absorpt_correction_T_max 0.9815
_exptl_absorpt_correction_T_min 0.9793
_exptl_absorpt_correction_type multi-scan
_exptl_absorpt_process_details SADABS
_exptl_crystal_colour colorless
_exptl_crystal_density_diffrn 1.261
_exptl_crystal_density_method 'not measured'
_exptl_crystal_description block
_exptl_crystal_F_000 832
_exptl_crystal_size_max 0.28
_exptl_crystal_size_mid 0.25
_exptl_crystal_size_min 0.25
_refine_diff_density_max 0.120
_refine_diff_density_min -0.177
_refine_diff_density_rms 0.036
_refine_ls_extinction_method none
_refine_ls_goodness_of_fit_ref 0.997
_refine_ls_hydrogen_treatment mixed
_refine_ls_matrix_type full
_refine_ls_number_parameters 280
_refine_ls_number_reflns 3681
_refine_ls_number_restraints 0
_refine_ls_restrained_S_all 0.997
_refine_ls_R_factor_all 0.0531
_refine_ls_R_factor_gt 0.0412
_refine_ls_shift/su_max 0.000
_refine_ls_shift/su_mean 0.000
_refine_ls_structure_factor_coef Fsqd
_refine_ls_weighting_details 'calc w=1/[\s^2^(Fo^2^)+(0.1000P)^2^+0.0900P] where P=(Fo^2^+2Fc^2^)/3'
_refine_ls_weighting_scheme calc
_refine_ls_wR_factor_gt 0.1287
_refine_ls_wR_factor_ref 0.1428
_reflns_number_gt 2895
_reflns_number_total 3681
_reflns_threshold_expression >2sigma(I)
_cod_data_source_file c5cc00249d2.cif
_cod_data_source_block 1
_cod_original_sg_symbol_H-M P2(1)/c
_cod_database_code 7116990

loop_
_symmetry_equiv_pos_as_xyz
'x, y, z'
'-x, y+1/2, -z+1/2'
'-x, -y, -z'
'x, -y-1/2, z-1/2'

loop_
_atom_site_label
_atom_site_type_symbol
_atom_site_fract_x
_atom_site_fract_y
_atom_site_fract_z
_atom_site_U_iso_or_equiv
_atom_site_adp_type
_atom_site_occupancy
_atom_site_symmetry_multiplicity
_atom_site_calc_flag
_atom_site_refinement_flags
_atom_site_disorder_assembly
_atom_site_disorder_group
C1 C 0.46157(10) 0.61650(11) 0.42207(13) 0.0453(4) Uani 1 1 d . . .
C2 C 0.53313(11) 0.65871(12) 0.50941(15) 0.0571(4) Uani 1 1 d . . .
H2 H 0.5918 0.6496 0.5011 0.068 Uiso 1 1 calc R . .
C3 C 0.51392(14) 0.71457(14) 0.60869(16) 0.0674(5) Uani 1 1 d . . .
H3 H 0.5607 0.7435 0.6681 0.081 Uiso 1 1 calc R . .
C4 C 0.42643(13) 0.72875(13) 0.62226(16) 0.0639(5) Uani 1 1 d . . .
H4 H 0.4156 0.7667 0.6903 0.077 Uiso 1 1 calc R . .
C5 C 0.35620(12) 0.68736(12) 0.53635(14) 0.0555(4) Uani 1 1 d . . .
H5 H 0.2978 0.6970 0.5457 0.067 Uiso 1 1 calc R . .
C6 C 0.37312(10) 0.63064(11) 0.43472(13) 0.0442(4) Uani 1 1 d . . .
C7 C 0.31561(9) 0.57533(11) 0.33175(12) 0.0418(3) Uani 1 1 d . . .
C8 C 0.37099(9) 0.52659(11) 0.26138(13) 0.0406(3) Uani 1 1 d . . .
C9 C 0.33504(9) 0.46374(11) 0.15860(13) 0.0438(4) Uani 1 1 d . . .
H9 H 0.3721 0.4304 0.1138 0.053 Uiso 1 1 calc R . .
C10 C 0.24263(9) 0.45172(11) 0.12398(13) 0.0424(3) Uani 1 1 d . . .
C11 C 0.18749(9) 0.50216(11) 0.19206(13) 0.0451(4) Uani 1 1 d . . .
H11 H 0.1258 0.4944 0.1669 0.054 Uiso 1 1 calc R . .
C12 C 0.22251(9) 0.56358(11) 0.29612(14) 0.0443(4) Uani 1 1 d . . .
C13 C 0.16259(10) 0.61657(13) 0.36736(15) 0.0533(4) Uani 1 1 d . . .
C14 C 0.14412(14) 0.72041(16) 0.3495(2) 0.0818(6) Uani 1 1 d . . .
H14 H 0.1680 0.7576 0.2913 0.098 Uiso 1 1 calc R . .
C15 C 0.0896(2) 0.7695(2) 0.4188(3) 0.1173(11) Uani 1 1 d . . .
H15 H 0.0770 0.8395 0.4063 0.141 Uiso 1 1 calc R . .
C16 C 0.05470(19) 0.7160(4) 0.5046(3) 0.1272(13) Uani 1 1 d . . .
H16 H 0.0192 0.7494 0.5516 0.153 Uiso 1 1 calc R . .
C17 C 0.07177(18) 0.6147(3) 0.5209(2) 0.1158(10) Uani 1 1 d . . .
H17 H 0.0472 0.5781 0.5789 0.139 Uiso 1 1 calc R . .
C18 C 0.12513(14) 0.56412(18) 0.45306(19) 0.0788(6) Uani 1 1 d . . .
H18 H 0.1359 0.4937 0.4655 0.095 Uiso 1 1 calc R . .
C19 C 0.20405(9) 0.38519(11) 0.01327(13) 0.0441(4) Uani 1 1 d . . .
C20 C 0.12709(10) 0.41321(13) -0.07344(14) 0.0525(4) Uani 1 1 d . . .
H20 H 0.0964 0.4726 -0.0594 0.063 Uiso 1 1 calc R . .
C21 C 0.09501(11) 0.35442(15) -0.18068(16) 0.0629(5) Uani 1 1 d . . .
H21 H 0.0436 0.3749 -0.2384 0.075 Uiso 1 1 calc R . .
C22 C 0.13921(12) 0.26540(15) -0.20191(17) 0.0681(5) Uani 1 1 d . . .
H22 H 0.1182 0.2260 -0.2741 0.082 Uiso 1 1 calc R . .
C23 C 0.21435(12) 0.23570(15) -0.11557(18) 0.0716(5) Uani 1 1 d . . .
H23 H 0.2440 0.1754 -0.1289 0.086 Uiso 1 1 calc R . .
C24 C 0.24639(11) 0.29435(13) -0.00904(16) 0.0587(4) Uani 1 1 d . . .
H24 H 0.2973 0.2727 0.0489 0.070 Uiso 1 1 calc R . .
C25 C 0.53562(9) 0.52608(12) 0.26580(14) 0.0472(4) Uani 1 1 d . . .
C26 C 0.59291(12) 0.43556(17) 0.12459(18) 0.0708(5) Uani 1 1 d . . .
H26 H 0.5853 0.3911 0.0556 0.085 Uiso 1 1 calc R . .
C27 C 0.67705(12) 0.47037(17) 0.17667(19) 0.0715(5) Uani 1 1 d . . .
H27 H 0.7268 0.4492 0.1472 0.086 Uiso 1 1 calc R . .
C28 C 0.68353(12) 0.53811(17) 0.2745(2) 0.0767(6) Uani 1 1 d . . .
H28 H 0.7396 0.5653 0.3103 0.092 Uiso 1 1 calc R . .
N1 N 0.46111(8) 0.55326(9) 0.31440(11) 0.0432(3) Uani 1 1 d . . .
N2 N 0.52124(9) 0.46239(12) 0.16802(13) 0.0604(4) Uani 1 1 d . . .
N3 N 0.61370(9) 0.56776(12) 0.32189(15) 0.0656(4) Uani 1 1 d . . .

loop_
_atom_site_aniso_label
_atom_site_aniso_U_11
_atom_site_aniso_U_22
_atom_site_aniso_U_33
_atom_site_aniso_U_23
_atom_site_aniso_U_13
_atom_site_aniso_U_12
C1 0.0542(9) 0.0374(8) 0.0406(7) 0.0060(6) 0.0023(6) -0.0050(6)
C2 0.0571(9) 0.0509(9) 0.0558(9) 0.0025(8) -0.0036(8) -0.0096(8)
C3 0.0818(13) 0.0524(10) 0.0560(10) -0.0060(8) -0.0110(9) -0.0119(9)
C4 0.0854(13) 0.0500(10) 0.0515(9) -0.0093(8) 0.0045(9) -0.0060(9)
C5 0.0708(11) 0.0453(9) 0.0491(9) -0.0043(7) 0.0105(8) -0.0036(8)
C6 0.0540(9) 0.0365(7) 0.0401(7) 0.0018(6) 0.0063(6) -0.0047(6)
C7 0.0469(8) 0.0391(8) 0.0388(7) 0.0018(6) 0.0081(6) -0.0026(6)
C8 0.0408(7) 0.0419(8) 0.0385(7) 0.0040(6) 0.0072(6) -0.0036(6)
C9 0.0437(8) 0.0460(8) 0.0430(8) -0.0030(6) 0.0121(6) -0.0016(6)
C10 0.0444(8) 0.0408(8) 0.0416(7) -0.0002(6) 0.0088(6) -0.0034(6)
C11 0.0395(7) 0.0464(8) 0.0487(8) -0.0021(7) 0.0082(6) -0.0032(6)
C12 0.0461(8) 0.0403(8) 0.0476(8) 0.0000(6) 0.0126(6) -0.0001(6)
C13 0.0466(8) 0.0566(10) 0.0553(9) -0.0137(8) 0.0085(7) 0.0016(7)
C14 0.0801(14) 0.0604(12) 0.1022(15) -0.0179(11) 0.0138(11) 0.0091(10)
C15 0.0981(19) 0.0911(19) 0.150(3) -0.0615(19) -0.0014(18) 0.0326(15)
C16 0.0880(18) 0.179(4) 0.115(2) -0.081(2) 0.0241(16) 0.021(2)
C17 0.1008(19) 0.167(3) 0.0948(17) -0.0333(19) 0.0534(15) 0.0091(19)
C18 0.0781(13) 0.0951(15) 0.0729(12) -0.0083(11) 0.0376(10) 0.0022(11)
C19 0.0407(8) 0.0478(8) 0.0447(8) -0.0026(6) 0.0111(6) -0.0079(6)
C20 0.0484(8) 0.0532(9) 0.0540(9) -0.0047(7) 0.0071(7) -0.0037(7)
C21 0.0519(9) 0.0752(12) 0.0565(10) -0.0083(9) 0.0008(7) -0.0105(9)
C22 0.0602(11) 0.0771(12) 0.0661(11) -0.0290(9) 0.0123(9) -0.0136(9)
C23 0.0587(11) 0.0703(12) 0.0831(12) -0.0325(10) 0.0093(9) -0.0002(9)
C24 0.0504(9) 0.0582(10) 0.0641(10) -0.0164(8) 0.0052(7) 0.0015(8)
C25 0.0427(8) 0.0490(9) 0.0484(8) 0.0116(7) 0.0070(6) -0.0024(6)
C26 0.0564(11) 0.0961(15) 0.0649(11) 0.0002(10) 0.0243(9) 0.0033(10)
C27 0.0521(11) 0.0912(14) 0.0766(13) 0.0168(11) 0.0257(9) 0.0045(9)
C28 0.0423(9) 0.0904(14) 0.0968(15) 0.0114(12) 0.0139(9) -0.0093(9)
N1 0.0409(7) 0.0440(7) 0.0433(7) 0.0013(5) 0.0060(5) -0.0046(5)
N2 0.0483(8) 0.0794(10) 0.0555(8) -0.0071(7) 0.0156(6) -0.0012(7)
N3 0.0437(8) 0.0696(10) 0.0812(10) -0.0005(8) 0.0087(7) -0.0092(7)

loop_
_atom_type_symbol
_atom_type_description
_atom_type_scat_dispersion_real
_atom_type_scat_dispersion_imag
_atom_type_scat_source
C C 0.0033 0.0016 'International Tables Vol C Tables 4.2.6.8 and 6.1.1.4'
H H 0.0000 0.0000 'International Tables Vol C Tables 4.2.6.8 and 6.1.1.4'
N N 0.0061 0.0033 'International Tables Vol C Tables 4.2.6.8 and 6.1.1.4'

loop_
_geom_angle_atom_site_label_1
_geom_angle_atom_site_label_2
_geom_angle_atom_site_label_3
_geom_angle
_geom_angle_site_symmetry_1
_geom_angle_site_symmetry_3
C2 C1 C6 121.02(15) . .
C2 C1 N1 130.09(15) . .
C6 C1 N1 108.86(12) . .
C3 C2 C1 117.68(17) . .
C3 C2 H2 121.2 . .
C1 C2 H2 121.2 . .
C2 C3 C4 121.72(16) . .
C2 C3 H3 119.1 . .
C4 C3 H3 119.1 . .
C5 C4 C3 120.55(17) . .
C5 C4 H4 119.7 . .
C3 C4 H4 119.7 . .
C4 C5 C6 119.28(17) . .
C4 C5 H5 120.4 . .
C6 C5 H5 120.4 . .
C5 C6 C1 119.75(14) . .
C5 C6 C7 132.92(15) . .
C1 C6 C7 107.30(13) . .
C12 C7 C8 119.97(13) . .
C12 C7 C6 132.50(14) . .
C8 C7 C6 107.53(12) . .
C9 C8 C7 121.03(13) . .
C9 C8 N1 130.28(13) . .
C7 C8 N1 108.69(12) . .
C10 C9 C8 118.82(13) . .
C10 C9 H9 120.6 . .
C8 C9 H9 120.6 . .
C9 C10 C11 120.11(13) . .
C9 C10 C19 118.85(13) . .
C11 C10 C19 121.03(12) . .
C12 C11 C10 121.68(13) . .
C12 C11 H11 119.2 . .
C10 C11 H11 119.2 . .
C11 C12 C7 118.36(13) . .
C11 C12 C13 120.81(13) . .
C7 C12 C13 120.83(13) . .
C18 C13 C14 118.27(18) . .
C18 C13 C12 121.24(16) . .
C14 C13 C12 120.48(17) . .
C13 C14 C15 119.9(3) . .
C13 C14 H14 120.1 . .
C15 C14 H14 120.1 . .
C16 C15 C14 120.6(3) . .
C16 C15 H15 119.7 . .
C14 C15 H15 119.7 . .
C17 C16 C15 119.6(3) . .
C17 C16 H16 120.2 . .
C15 C16 H16 120.2 . .
C16 C17 C18 121.0(3) . .
C16 C17 H17 119.5 . .
C18 C17 H17 119.5 . .
C13 C18 C17 120.6(2) . .
C13 C18 H18 119.7 . .
C17 C18 H18 119.7 . .
C20 C19 C24 117.64(14) . .
C20 C19 C10 121.56(13) . .
C24 C19 C10 120.75(13) . .
C19 C20 C21 121.18(15) . .
C19 C20 H20 119.4 . .
C21 C20 H20 119.4 . .
C22 C21 C20 120.07(16) . .
C22 C21 H21 120.0 . .
C20 C21 H21 120.0 . .
C23 C22 C21 119.32(16) . .
C23 C22 H22 120.3 . .
C21 C22 H22 120.3 . .
C22 C23 C24 120.60(17) . .
C22 C23 H23 119.7 . .
C24 C23 H23 119.7 . .
C23 C24 C19 121.16(15) . .
C23 C24 H24 119.4 . .
C19 C24 H24 119.4 . .
N2 C25 N3 126.44(15) . .
N2 C25 N1 116.78(13) . .
N3 C25 N1 116.78(14) . .
N2 C26 C27 122.99(19) . .
N2 C26 H26 118.5 . .
C27 C26 H26 118.5 . .
C28 C27 C26 115.82(18) . .
C28 C27 H27 122.1 . .
C26 C27 H27 122.1 . .
N3 C28 C27 123.65(17) . .
N3 C28 H28 118.2 . .
C27 C28 H28 118.2 . .
C25 N1 C8 125.98(12) . .
C25 N1 C1 126.39(12) . .
C8 N1 C1 107.57(11) . .
C25 N2 C26 116.10(15) . .
C25 N3 C28 114.93(16) . .

loop_
_geom_bond_atom_site_label_1
_geom_bond_atom_site_label_2
_geom_bond_distance
_geom_bond_site_symmetry_2
C1 C2 1.393(2) .
C1 C6 1.403(2) .
C1 N1 1.4233(18) .
C2 C3 1.380(3) .
C2 H2 0.9300 .
C3 C4 1.391(3) .
C3 H3 0.9300 .
C4 C5 1.368(2) .
C4 H4 0.9300 .
C5 C6 1.394(2) .
C5 H5 0.9300 .
C6 C7 1.4497(19) .
C7 C12 1.401(2) .
C7 C8 1.407(2) .
C8 C9 1.3912(19) .
C8 N1 1.4163(17) .
C9 C10 1.391(2) .
C9 H9 0.9300 .
C10 C11 1.398(2) .
C10 C19 1.489(2) .
C11 C12 1.3873(19) .
C11 H11 0.9300 .
C12 C13 1.489(2) .
C13 C18 1.373(3) .
C13 C14 1.378(3) .
C14 C15 1.391(4) .
C14 H14 0.9300 .
C15 C16 1.358(4) .
C15 H15 0.9300 .
C16 C17 1.340(5) .
C16 H16 0.9300 .
C17 C18 1.378(3) .
C17 H17 0.9300 .
C18 H18 0.9300 .
C19 C20 1.385(2) .
C19 C24 1.389(2) .
C20 C21 1.385(2) .
C20 H20 0.9300 .
C21 C22 1.381(3) .
C21 H21 0.9300 .
C22 C23 1.369(3) .
C22 H22 0.9300 .
C23 C24 1.378(2) .
C23 H23 0.9300 .
C24 H24 0.9300 .
C25 N2 1.322(2) .
C25 N3 1.3308(19) .
C25 N1 1.4018(19) .
C26 N2 1.331(2) .
C26 C27 1.365(3) .
C26 H26 0.9300 .
C27 C28 1.362(3) .
C27 H27 0.9300 .
C28 N3 1.340(2) .
C28 H28 0.9300 .
